data_4022490
loop_
_publ_author_name
'Yu Liu'
'Zhi Fan'
'Heng-Yi Zhang'
'Ying-Wei Yang'
'Fei Ding'
'Shuang-Xi Liu'
'Xue Wu'
'Takehiko Wada'
'Yoshihisa Inoue'

_publ_section_title
;
 Supramolecular Self-Assemblies of \b-Cyclodextrins
 with Aromatic Tethers: Factors Governing the Helical
 Columnar versus Linear Channel Superstructures
;
_journal_name_full 'Journal of Organic Chemistry'
_journal_page_first 8345
_journal_page_last 8352
_journal_paper_doi 10.1021/jo034632q
_journal_volume 68
_journal_year 2003
_chemical_formula_sum 'C49 H80 N0 O40'
_chemical_formula_weight 1309.13
_chemical_name_systematic
; 
 ? 
;
_space_group_IT_number 19
_symmetry_cell_setting orthorhombic
_symmetry_space_group_name_Hall 'P 2ac 2ab'
_symmetry_space_group_name_H-M 'P 21 21 21'
_atom_sites_solution_hydrogens geom
_atom_sites_solution_primary direct
_atom_sites_solution_secondary difmap
_audit_creation_method SHELXL-97
_cell_angle_alpha 90.00
_cell_angle_beta 90.00
_cell_angle_gamma 90.00
_cell_formula_units_Z 4
_cell_length_a 13.204(5)
_cell_length_b 19.146(7)
_cell_length_c 28.835(12)
_cell_measurement_temperature 293(2)
_cell_volume 7290(5)
_computing_structure_refinement 'SHELXL-97 (Sheldrick, 1997)'
_computing_structure_solution 'SHELXS-97 (Sheldrick, 1990)'
_diffrn_ambient_temperature 293(2)
_diffrn_measured_fraction_theta_full 1.000
_diffrn_measured_fraction_theta_max 1.000
_diffrn_radiation_monochromator graphite
_diffrn_radiation_source 'fine-focus sealed tube'
_diffrn_radiation_type MoK\a
_diffrn_radiation_wavelength 0.71073
_diffrn_reflns_av_R_equivalents 0.2146
_diffrn_reflns_av_sigmaI/netI 0.2553
_diffrn_reflns_limit_h_max 15
_diffrn_reflns_limit_h_min -15
_diffrn_reflns_limit_k_max 20
_diffrn_reflns_limit_k_min -22
_diffrn_reflns_limit_l_max 34
_diffrn_reflns_limit_l_min -28
_diffrn_reflns_number 30174
_diffrn_reflns_theta_full 25.03
_diffrn_reflns_theta_max 25.03
_diffrn_reflns_theta_min 1.28
_exptl_absorpt_coefficient_mu 0.105
_exptl_absorpt_correction_T_max 0.9844
_exptl_absorpt_correction_T_min 0.9692
_exptl_absorpt_correction_type multi-scan
_exptl_absorpt_process_details SADABS
_exptl_crystal_density_diffrn 1.193
_exptl_crystal_density_method 'not measured'
_exptl_crystal_F_000 2776
_exptl_crystal_size_max 0.30
_exptl_crystal_size_mid 0.20
_exptl_crystal_size_min 0.15
_refine_diff_density_max 1.005
_refine_diff_density_min -0.695
_refine_diff_density_rms 0.196
_refine_ls_abs_structure_details 'Flack H D (1983), Acta Cryst. A39, 876-881'
_refine_ls_abs_structure_Flack 1(3)
_refine_ls_extinction_coef 0.092(6)
_refine_ls_extinction_expression Fc^*^=kFc[1+0.001xFc^2^\l^3^/sin(2\q)]^-1/4^
_refine_ls_extinction_method SHELXL
_refine_ls_goodness_of_fit_ref 1.016
_refine_ls_hydrogen_treatment mixed
_refine_ls_matrix_type full
_refine_ls_number_parameters 803
_refine_ls_number_reflns 12876
_refine_ls_number_restraints 0
_refine_ls_restrained_S_all 1.016
_refine_ls_R_factor_all 0.2946
_refine_ls_R_factor_gt 0.1416
_refine_ls_shift/su_max 0.482
_refine_ls_shift/su_mean 0.018
_refine_ls_structure_factor_coef Fsqd
_refine_ls_weighting_details 'calc w=1/[\s^2^(Fo^2^)+(0.2000P)^2^+0.0000P] where P=(Fo^2^+2Fc^2^)/3'
_refine_ls_weighting_scheme calc
_refine_ls_wR_factor_gt 0.3217
_refine_ls_wR_factor_ref 0.4211
_reflns_number_gt 4182
_reflns_number_total 12876
_reflns_threshold_expression >2sigma(I)
_cod_data_source_file jo034632qsi20030910_105355.cif
_cod_data_source_block compound_3
_cod_depositor_comments
;
The following automatic conversions were performed:
'_symmetry_cell_setting' value 'OrTHORHOMBIC' changed to 'orthorhombic'
according to '/home/saulius/struct/CIF-dictionaries/cif_core.dic'
dictionary named 'cif_core.dic' version 2.4.1 from
2010-06-29.

'_exptl_absorpt_correction_type' value 'MULTI-SCAN' changed
to 'multi-scan' according to
'/home/saulius/struct/CIF-dictionaries/cif_core.dic' dictionary named
'cif_core.dic' version 2.4.1 from 2010-06-29.

Automatic conversion script
Id: cif_fix_enum 1527 2010-12-29 10:47:43Z saulius 
;
_cod_database_code 4022490

loop_
_symmetry_equiv_pos_as_xyz
'x, y, z'
'-x+1/2, -y, z+1/2'
'-x, y+1/2, -z+1/2'
'x+1/2, -y+1/2, -z'

loop_
_atom_site_label
_atom_site_type_symbol
_atom_site_fract_x
_atom_site_fract_y
_atom_site_fract_z
_atom_site_U_iso_or_equiv
_atom_site_adp_type
_atom_site_occupancy
_atom_site_symmetry_multiplicity
_atom_site_calc_flag
_atom_site_refinement_flags
C11 C 0.2018(11) 0.6094(8) -0.0708(5) 0.080(4) Uani 1 1 d .
H11A H 0.1865 0.5927 -0.1022 0.096 Uiso 1 1 calc R
C12 C 0.2077(10) 0.5658(7) 0.1105(5) 0.071(4) Uani 1 1 d .
H12A H 0.1698 0.5250 0.0995 0.085 Uiso 1 1 calc R
C13 C 0.3492(13) 0.7263(7) 0.2489(4) 0.072(4) Uani 1 1 d .
H13A H 0.3268 0.6856 0.2668 0.087 Uiso 1 1 calc R
C14 C 0.4845(11) 0.9812(6) 0.2281(4) 0.066(4) Uani 1 1 d .
H14A H 0.4981 0.9753 0.2613 0.080 Uiso 1 1 calc R
C15 C 0.449(2) 1.1434(9) 0.0769(6) 0.134(8) Uani 1 1 d .
H15A H 0.4590 1.1795 0.1005 0.160 Uiso 1 1 calc R
C16 C 0.3514(11) 1.0830(7) -0.0949(4) 0.069(4) Uani 1 1 d .
H16A H 0.3641 1.1333 -0.0973 0.083 Uiso 1 1 calc R
C17 C 0.1987(10) 0.8470(7) -0.1630(5) 0.071(4) Uani 1 1 d .
H17A H 0.1792 0.8768 -0.1891 0.085 Uiso 1 1 calc R
C21 C 0.2891(11) 0.5652(8) -0.0514(5) 0.083(4) Uani 1 1 d .
H21A H 0.2709 0.5156 -0.0523 0.099 Uiso 1 1 calc R
O21 O 0.3762(9) 0.5788(6) -0.0832(4) 0.105(4) Uani 1 1 d .
H21B H 0.3590 0.6067 -0.1032 0.158 Uiso 1 1 calc R
C22 C 0.2994(10) 0.5408(6) 0.1389(5) 0.062(3) Uani 1 1 d .
H22A H 0.2750 0.5123 0.1648 0.075 Uiso 1 1 calc R
O22 O 0.3621(7) 0.4978(5) 0.1094(3) 0.079(3) Uani 1 1 d .
H22B H 0.3659 0.5156 0.0836 0.119 Uiso 1 1 calc R
C23 C 0.4560(13) 0.7371(7) 0.2583(5) 0.075(4) Uani 1 1 d .
H23A H 0.4645 0.7444 0.2917 0.090 Uiso 1 1 calc R
O23 O 0.5115(8) 0.6788(4) 0.2455(3) 0.083(3) Uani 1 1 d .
H23B H 0.5586 0.6734 0.2637 0.124 Uiso 1 1 calc R
C24 C 0.5808(11) 1.0032(7) 0.2039(5) 0.075(4) Uani 1 1 d .
H24A H 0.6078 1.0455 0.2185 0.090 Uiso 1 1 calc R
O24 O 0.6531(8) 0.9467(6) 0.2086(4) 0.106(4) Uani 1 1 d .
H24B H 0.6247 0.9123 0.2194 0.159 Uiso 1 1 calc R
C25 C 0.5286(17) 1.1519(11) 0.0409(6) 0.119(7) Uani 1 1 d .
H25A H 0.5258 1.1992 0.0279 0.143 Uiso 1 1 calc R
O25 O 0.6236(12) 1.1395(7) 0.0595(4) 0.137(5) Uani 1 1 d .
H25B H 0.6191 1.1101 0.0800 0.206 Uiso 1 1 calc R
C26 C 0.4138(12) 1.0436(7) -0.1319(5) 0.080(4) Uani 1 1 d .
H26A H 0.3999 1.0639 -0.1624 0.097 Uiso 1 1 calc R
O26 O 0.5231(7) 1.0555(5) -0.1200(3) 0.077(3) Uani 1 1 d .
H26B H 0.5520 1.0733 -0.1422 0.116 Uiso 1 1 calc R
C27 C 0.2627(12) 0.7817(8) -0.1802(5) 0.084(4) Uani 1 1 d .
H27A H 0.2216 0.7545 -0.2020 0.101 Uiso 1 1 calc R
O27 O 0.3525(8) 0.8077(5) -0.2045(4) 0.096(3) Uani 1 1 d .
H27B H 0.3718 0.8440 -0.1922 0.144 Uiso 1 1 calc R
C31 C 0.3109(11) 0.5865(8) -0.0033(5) 0.077(4) Uani 1 1 d .
H31A H 0.3310 0.6358 -0.0028 0.092 Uiso 1 1 calc R
O31 O 0.3925(8) 0.5439(6) 0.0162(3) 0.095(3) Uani 1 1 d .
H31B H 0.4470 0.5633 0.0117 0.143 Uiso 1 1 calc R
C32 C 0.3532(8) 0.6035(7) 0.1580(4) 0.057(3) Uani 1 1 d .
H32A H 0.3833 0.6303 0.1325 0.069 Uiso 1 1 calc R
O32 O 0.4340(6) 0.5763(4) 0.1884(3) 0.067(2) Uani 1 1 d .
H32B H 0.4711 0.5504 0.1734 0.100 Uiso 1 1 calc R
C33 C 0.4895(10) 0.8038(6) 0.2329(4) 0.065(4) Uani 1 1 d .
H33A H 0.4859 0.7942 0.1995 0.078 Uiso 1 1 calc R
O33 O 0.5939(8) 0.8198(5) 0.2438(4) 0.092(3) Uani 1 1 d .
H33B H 0.6087 0.8580 0.2328 0.139 Uiso 1 1 calc R
C34 C 0.5601(11) 1.0170(8) 0.1531(5) 0.077(4) Uani 1 1 d .
H34A H 0.5388 0.9737 0.1378 0.093 Uiso 1 1 calc R
O34 O 0.6552(8) 1.0407(6) 0.1337(4) 0.098(3) Uani 1 1 d .
H34B H 0.6440 1.0688 0.1128 0.147 Uiso 1 1 calc R
C35 C 0.5053(14) 1.0965(9) 0.0018(5) 0.093(5) Uani 1 1 d .
H35A H 0.5111 1.0491 0.0143 0.111 Uiso 1 1 calc R
O35 O 0.5807(9) 1.1077(7) -0.0343(4) 0.130(5) Uani 1 1 d .
H35B H 0.5602 1.0912 -0.0588 0.194 Uiso 1 1 calc R
C36 C 0.3948(11) 0.9670(7) -0.1339(5) 0.068(4) Uani 1 1 d .
H36A H 0.4184 0.9455 -0.1050 0.082 Uiso 1 1 calc R
O36 O 0.4444(7) 0.9358(5) -0.1711(3) 0.084(3) Uani 1 1 d .
H36B H 0.4144 0.9000 -0.1785 0.126 Uiso 1 1 calc R
C37 C 0.2904(12) 0.7363(7) -0.1403(5) 0.075(4) Uani 1 1 d .
H37A H 0.3356 0.7614 -0.1191 0.090 Uiso 1 1 calc R
O37 O 0.3393(8) 0.6771(6) -0.1582(4) 0.098(3) Uani 1 1 d .
H37B H 0.3499 0.6492 -0.1372 0.147 Uiso 1 1 calc R
C41 C 0.2191(10) 0.5767(8) 0.0264(5) 0.073(4) Uani 1 1 d .
H41A H 0.1999 0.5274 0.0284 0.087 Uiso 1 1 calc R
O41 O 0.2431(7) 0.6049(4) 0.0712(3) 0.071(2) Uani 1 1 d .
C42 C 0.2818(10) 0.6500(7) 0.1857(5) 0.069(4) Uani 1 1 d .
H42A H 0.2579 0.6249 0.2132 0.082 Uiso 1 1 calc R
O42 O 0.3382(6) 0.7096(4) 0.1996(3) 0.067(2) Uani 1 1 d .
C43 C 0.4233(10) 0.8624(7) 0.2423(4) 0.068(4) Uani 1 1 d .
H43A H 0.4351 0.8789 0.2740 0.082 Uiso 1 1 calc R
O43 O 0.4475(7) 0.9183(4) 0.2098(3) 0.068(2) Uani 1 1 d .
C44 C 0.4774(12) 1.0713(7) 0.1491(5) 0.072(4) Uani 1 1 d .
H44A H 0.5017 1.1166 0.1604 0.087 Uiso 1 1 calc R
O44 O 0.4554(9) 1.0750(5) 0.0996(3) 0.096(3) Uani 1 1 d .
C45 C 0.4047(15) 1.1081(7) -0.0158(5) 0.088(5) Uani 1 1 d .
H45A H 0.3999 1.1553 -0.0289 0.106 Uiso 1 1 calc R
O45 O 0.3824(7) 1.0583(4) -0.0504(3) 0.075(3) Uani 1 1 d .
C46 C 0.2777(11) 0.9554(7) -0.1386(4) 0.072(4) Uani 1 1 d .
H46A H 0.2553 0.9683 -0.1699 0.087 Uiso 1 1 calc R
O46 O 0.2621(7) 0.8841(5) -0.1313(3) 0.075(3) Uani 1 1 d .
C47 C 0.1929(11) 0.7155(7) -0.1151(4) 0.064(3) Uani 1 1 d .
H47A H 0.1516 0.6846 -0.1346 0.077 Uiso 1 1 calc R
O47 O 0.2272(7) 0.6791(4) -0.0737(3) 0.074(3) Uani 1 1 d .
C51 C 0.1318(12) 0.6217(8) 0.0063(5) 0.084(4) Uani 1 1 d .
H51A H 0.1508 0.6712 0.0065 0.101 Uiso 1 1 calc R
O51 O 0.1159(8) 0.5970(6) -0.0426(4) 0.097(3) Uani 1 1 d .
C52 C 0.1929(9) 0.6710(8) 0.1562(5) 0.075(4) Uani 1 1 d .
H52A H 0.2169 0.7007 0.1308 0.090 Uiso 1 1 calc R
O52 O 0.1421(6) 0.6092(5) 0.1365(3) 0.077(3) Uani 1 1 d .
C53 C 0.3127(12) 0.8447(7) 0.2366(6) 0.082(4) Uani 1 1 d .
H53A H 0.2994 0.8373 0.2035 0.099 Uiso 1 1 calc R
O53 O 0.2867(8) 0.7827(5) 0.2607(3) 0.084(3) Uani 1 1 d .
C54 C 0.3854(11) 1.0504(7) 0.1744(5) 0.071(4) Uani 1 1 d .
H54A H 0.3599 1.0074 0.1601 0.086 Uiso 1 1 calc R
O54 O 0.4101(7) 1.0348(4) 0.2220(3) 0.074(3) Uani 1 1 d .
C55 C 0.3233(12) 1.0989(9) 0.0235(5) 0.083(4) Uani 1 1 d .
H55A H 0.3262 1.0513 0.0360 0.099 Uiso 1 1 calc R
O55 O 0.3448(12) 1.1494(6) 0.0601(4) 0.113(4) Uani 1 1 d .
C56 C 0.2193(11) 0.9974(7) -0.1027(5) 0.073(4) Uani 1 1 d .
H56A H 0.2391 0.9795 -0.0721 0.088 Uiso 1 1 calc R
O56 O 0.2476(7) 1.0686(5) -0.1041(3) 0.081(3) Uani 1 1 d .
C57 C 0.1332(10) 0.7783(8) -0.1003(5) 0.069(4) Uani 1 1 d .
H57A H 0.1765 0.8050 -0.0791 0.083 Uiso 1 1 calc R
O57 O 0.1130(7) 0.8224(5) -0.1393(3) 0.074(3) Uani 1 1 d .
C61 C 0.0337(13) 0.6117(12) 0.0310(7) 0.112(6) Uani 1 1 d .
H61A H -0.0181 0.6049 0.0076 0.134 Uiso 1 1 calc R
H61B H 0.0386 0.5683 0.0483 0.134 Uiso 1 1 calc R
O61 O 0.0023(12) 0.6574(9) 0.0582(6) 0.173(7) Uani 1 1 d .
H61C H 0.0321 0.6539 0.0831 0.260 Uiso 1 1 calc R
C62 C 0.1196(13) 0.7118(12) 0.1853(9) 0.123(8) Uani 1 1 d .
O62 O 0.0394(15) 0.7382(12) 0.1470(8) 0.105(7) Uani 0.50 1 d P
H62B H 0.0390 0.7109 0.1251 0.158 Uiso 0.50 1 calc PR
O62' O 0.081(3) 0.669(2) 0.2199(17) 0.22(2) Uani 0.50 1 d P
C63 C 0.2405(14) 0.9008(9) 0.2542(8) 0.124(7) Uani 1 1 d .
H63A H 0.2512 0.9067 0.2872 0.149 Uiso 1 1 calc R
H63B H 0.2577 0.9447 0.2393 0.149 Uiso 1 1 calc R
O63 O 0.1409(9) 0.8880(8) 0.2469(8) 0.208(10) Uani 1 1 d .
H63C H 0.1071 0.9197 0.2580 0.312 Uiso 1 1 calc R
C64 C 0.3019(12) 1.1019(7) 0.1743(5) 0.083(4) Uani 1 1 d .
H64A H 0.2773 1.1081 0.1428 0.100 Uiso 1 1 calc R
H64B H 0.2463 1.0844 0.1930 0.100 Uiso 1 1 calc R
O64 O 0.3336(9) 1.1647(6) 0.1915(4) 0.108(4) Uani 1 1 d .
H64C H 0.3801 1.1584 0.2098 0.162 Uiso 1 1 calc R
C65 C 0.2176(17) 1.1171(11) 0.0110(6) 0.119(7) Uani 1 1 d .
H65A H 0.1926 1.0811 -0.0098 0.143 Uiso 1 1 calc R
H65B H 0.1772 1.1147 0.0390 0.143 Uiso 1 1 calc R
O65 O 0.2002(17) 1.1776(11) -0.0086(6) 0.207(9) Uani 1 1 d .
H65C H 0.1394 1.1815 -0.0139 0.310 Uiso 1 1 calc R
C66 C 0.1057(12) 0.9931(8) -0.1053(5) 0.085(4) Uani 1 1 d .
H66A H 0.0830 0.9456 -0.0998 0.102 Uiso 1 1 calc R
H66B H 0.0749 1.0235 -0.0824 0.102 Uiso 1 1 calc R
O66 O 0.0791(7) 1.0151(5) -0.1512(3) 0.087(3) Uani 1 1 d .
H66C H 0.0367 0.9883 -0.1619 0.131 Uiso 1 1 calc R
C67 C 0.0370(12) 0.7666(8) -0.0763(5) 0.087(5) Uani 1 1 d .
H67A H 0.0493 0.7502 -0.0449 0.105 Uiso 1 1 calc R
H67B H -0.0011 0.8099 -0.0745 0.105 Uiso 1 1 calc R
O68 O -0.0195(7) 0.7151(5) -0.1019(3) 0.078(3) Uani 1 1 d .
C69 C -0.1052(11) 0.6897(7) -0.0836(5) 0.067(4) Uani 1 1 d .
C70 C -0.1506(13) 0.7121(8) -0.0409(5) 0.089(5) Uani 1 1 d .
H70A H -0.1201 0.7459 -0.0225 0.107 Uiso 1 1 calc R
C71 C -0.2369(13) 0.6830(10) -0.0288(6) 0.108(6) Uani 1 1 d .
H71A H -0.2705 0.7021 -0.0034 0.130 Uiso 1 1 calc R
C72 C -0.2816(11) 0.6273(9) -0.0502(6) 0.090(5) Uani 1 1 d .
C73 C -0.2324(15) 0.6025(11) -0.0910(6) 0.114(6) Uani 1 1 d .
H73A H -0.2578 0.5634 -0.1062 0.137 Uiso 1 1 calc R
C74 C -0.1506(13) 0.6347(8) -0.1077(5) 0.093(5) Uani 1 1 d .
H74A H -0.1233 0.6202 -0.1358 0.111 Uiso 1 1 calc R
C75 C -0.3726(16) 0.5887(12) -0.0343(7) 0.124(7) Uani 1 1 d .
H75A H -0.3968 0.5514 -0.0518 0.149 Uiso 1 1 calc R
O76 O -0.4178(9) 0.6060(7) 0.0028(5) 0.122(4) Uani 1 1 d .
O1 O 0.562(3) 0.3324(14) 0.1328(11) 0.336(17) Uani 1 1 d .
O2 O 0.6295(15) 1.1117(14) -0.1883(6) 0.244(11) Uani 1 1 d .
O3 O 0.679(2) 0.2663(14) 0.0977(9) 0.280(14) Uani 1 1 d .

loop_
_atom_site_aniso_label
_atom_site_aniso_U_11
_atom_site_aniso_U_22
_atom_site_aniso_U_33
_atom_site_aniso_U_23
_atom_site_aniso_U_13
_atom_site_aniso_U_12
C11 0.071(9) 0.098(12) 0.071(9) 0.012(8) -0.013(8) -0.001(9)
C12 0.055(8) 0.076(9) 0.080(9) -0.003(8) 0.009(7) -0.017(7)
C13 0.114(12) 0.046(8) 0.057(9) -0.011(6) 0.004(8) 0.000(8)
C14 0.095(10) 0.051(8) 0.054(8) -0.005(6) -0.002(7) -0.001(8)
C15 0.26(3) 0.076(12) 0.070(12) -0.007(10) 0.009(17) -0.013(16)
C16 0.101(12) 0.055(8) 0.052(8) 0.009(6) -0.008(7) 0.013(8)
C17 0.063(8) 0.080(10) 0.071(9) 0.002(8) -0.004(7) -0.022(8)
C21 0.067(9) 0.085(10) 0.096(11) -0.018(9) -0.007(8) 0.015(8)
O21 0.116(9) 0.111(8) 0.088(7) 0.013(6) 0.017(7) 0.021(7)
C22 0.060(8) 0.042(7) 0.085(9) -0.009(7) 0.013(7) 0.007(6)
O22 0.073(6) 0.087(6) 0.077(6) -0.009(5) -0.003(5) -0.005(5)
C23 0.107(12) 0.053(9) 0.063(9) -0.004(7) 0.002(8) -0.014(8)
O23 0.116(8) 0.051(5) 0.081(6) 0.001(5) -0.028(6) -0.005(5)
C24 0.078(10) 0.050(8) 0.097(11) 0.009(7) -0.016(8) -0.011(7)
O24 0.087(7) 0.091(7) 0.139(10) 0.005(7) -0.023(7) 0.005(6)
C25 0.153(19) 0.122(15) 0.082(13) 0.004(11) -0.033(14) -0.039(14)
O25 0.167(13) 0.151(12) 0.094(9) 0.021(8) -0.034(9) -0.075(10)
C26 0.099(11) 0.085(11) 0.058(8) 0.022(8) 0.004(8) 0.004(9)
O26 0.065(6) 0.094(7) 0.074(6) 0.008(5) -0.009(5) -0.011(5)
C27 0.101(12) 0.069(9) 0.084(11) -0.009(8) 0.010(9) -0.012(9)
O27 0.095(7) 0.098(7) 0.096(7) -0.008(6) 0.032(6) -0.029(6)
C31 0.070(9) 0.088(10) 0.071(9) -0.008(8) -0.014(8) 0.017(8)
O31 0.081(7) 0.124(8) 0.081(6) 0.014(6) 0.009(5) 0.019(7)
C32 0.042(6) 0.074(8) 0.057(7) 0.001(7) -0.001(5) 0.012(6)
O32 0.070(6) 0.066(5) 0.065(5) -0.002(4) 0.000(4) 0.011(5)
C33 0.078(9) 0.060(8) 0.057(8) -0.013(6) -0.006(7) 0.012(7)
O33 0.102(8) 0.067(6) 0.108(8) 0.004(5) -0.018(7) -0.001(6)
C34 0.081(10) 0.070(9) 0.081(10) 0.006(8) 0.004(8) -0.017(8)
O34 0.097(8) 0.110(8) 0.087(7) 0.004(6) 0.019(6) -0.008(7)
C35 0.118(14) 0.099(12) 0.061(9) -0.005(9) -0.002(10) -0.034(11)
O35 0.127(10) 0.180(12) 0.082(7) 0.018(8) -0.022(7) -0.081(10)
C36 0.082(10) 0.059(8) 0.063(8) -0.010(7) -0.003(7) -0.007(7)
O36 0.068(6) 0.086(7) 0.097(7) -0.015(6) -0.001(5) -0.014(5)
C37 0.084(10) 0.069(9) 0.072(9) -0.007(8) -0.006(8) 0.022(8)
O37 0.108(8) 0.093(7) 0.093(7) 0.000(6) 0.028(6) 0.008(7)
C41 0.070(9) 0.069(9) 0.078(9) -0.007(7) -0.015(8) -0.011(8)
O41 0.087(6) 0.064(5) 0.061(5) 0.009(5) -0.008(5) -0.021(5)
C42 0.064(8) 0.069(9) 0.073(9) -0.008(7) 0.009(7) 0.006(7)
O42 0.068(6) 0.055(5) 0.076(6) 0.001(5) 0.004(4) -0.007(4)
C43 0.079(9) 0.083(10) 0.044(7) -0.007(7) 0.000(6) -0.014(8)
O43 0.094(7) 0.054(5) 0.055(5) 0.001(4) -0.003(5) -0.001(5)
C44 0.094(11) 0.059(8) 0.064(9) 0.000(7) -0.012(8) 0.006(8)
O44 0.157(10) 0.063(6) 0.068(6) -0.009(5) -0.016(6) 0.005(7)
C45 0.150(16) 0.042(8) 0.073(10) -0.015(7) -0.033(11) -0.002(9)
O45 0.093(7) 0.067(6) 0.066(6) 0.007(5) -0.017(5) 0.004(5)
C46 0.089(10) 0.073(10) 0.054(8) 0.012(7) 0.001(7) 0.004(8)
O46 0.099(7) 0.069(6) 0.057(5) 0.005(5) -0.012(5) -0.020(5)
C47 0.085(10) 0.061(8) 0.045(7) 0.002(6) -0.005(7) -0.006(7)
O47 0.105(7) 0.051(5) 0.065(6) 0.003(4) -0.016(5) -0.008(5)
C51 0.079(10) 0.081(10) 0.092(11) 0.012(9) -0.004(9) -0.010(8)
O51 0.090(8) 0.113(8) 0.088(7) 0.015(6) -0.011(6) -0.022(7)
C52 0.047(8) 0.094(10) 0.085(10) -0.023(8) -0.002(7) 0.010(8)
O52 0.056(5) 0.082(6) 0.093(7) -0.020(5) 0.002(5) -0.004(5)
C53 0.109(12) 0.043(8) 0.095(11) -0.017(8) 0.002(9) 0.015(8)
O53 0.102(7) 0.066(6) 0.083(7) -0.011(5) 0.029(6) -0.013(6)
C54 0.082(10) 0.053(8) 0.079(10) -0.005(7) -0.013(8) -0.002(7)
O54 0.098(7) 0.061(5) 0.061(6) -0.013(4) -0.016(5) 0.003(5)
C55 0.099(12) 0.085(11) 0.063(9) -0.015(8) 0.007(8) -0.011(9)
O55 0.165(12) 0.080(8) 0.094(8) -0.015(6) -0.036(8) 0.022(8)
C56 0.084(10) 0.060(9) 0.076(9) -0.004(7) 0.011(8) 0.001(8)
O56 0.075(6) 0.083(7) 0.086(7) 0.003(5) -0.010(5) -0.007(5)
C57 0.058(8) 0.087(10) 0.062(8) 0.013(8) 0.005(7) -0.001(8)
O57 0.065(6) 0.086(6) 0.072(6) 0.012(5) -0.007(5) -0.004(5)
C61 0.068(11) 0.146(18) 0.122(16) 0.013(14) 0.007(10) 0.011(12)
O61 0.130(13) 0.188(16) 0.201(17) -0.049(14) 0.018(12) 0.012(12)
C62 0.053(10) 0.121(16) 0.20(2) -0.026(15) 0.021(13) 0.019(10)
O62 0.077(14) 0.133(18) 0.106(16) -0.043(14) -0.030(12) 0.026(14)
O62' 0.15(3) 0.21(4) 0.29(5) -0.17(4) 0.01(3) -0.03(3)
C63 0.099(13) 0.079(11) 0.19(2) -0.037(12) 0.039(14) 0.012(10)
O63 0.067(8) 0.138(11) 0.42(3) -0.131(16) 0.050(13) 0.003(8)
C64 0.099(11) 0.057(9) 0.094(11) -0.011(8) -0.013(9) 0.011(9)
O64 0.124(9) 0.083(7) 0.118(9) 0.013(7) -0.032(7) 0.011(7)
C65 0.154(19) 0.129(16) 0.076(11) -0.004(11) 0.001(12) 0.057(15)
O65 0.29(2) 0.189(16) 0.138(13) -0.009(12) -0.076(15) 0.107(17)
C66 0.085(11) 0.089(11) 0.080(10) 0.022(8) -0.014(8) -0.011(9)
O66 0.081(7) 0.106(7) 0.075(6) 0.016(5) -0.015(5) -0.012(6)
C67 0.094(11) 0.100(11) 0.067(9) 0.000(8) 0.001(9) -0.026(10)
O68 0.077(6) 0.090(7) 0.068(6) -0.011(5) -0.002(5) -0.021(6)
C69 0.068(9) 0.067(9) 0.065(9) 0.003(7) -0.002(7) 0.003(8)
C70 0.093(12) 0.091(11) 0.083(10) -0.019(9) 0.005(9) 0.002(10)
C71 0.079(11) 0.137(16) 0.108(13) -0.042(12) 0.039(10) -0.035(11)
C72 0.066(10) 0.113(13) 0.090(11) -0.015(10) 0.014(8) -0.006(10)
C73 0.120(15) 0.125(15) 0.096(13) -0.029(11) 0.032(11) -0.013(13)
C74 0.117(13) 0.083(11) 0.078(10) -0.026(8) 0.024(9) -0.039(10)
C75 0.117(15) 0.155(18) 0.101(14) -0.010(13) 0.034(12) -0.040(14)
O76 0.088(8) 0.160(11) 0.116(10) -0.005(9) 0.015(7) -0.016(8)
O1 0.43(5) 0.20(2) 0.38(4) -0.02(2) -0.02(4) -0.10(3)
O2 0.175(16) 0.41(3) 0.151(14) 0.113(18) 0.008(12) -0.060(19)
O3 0.31(3) 0.26(3) 0.28(3) -0.06(2) -0.08(2) -0.17(2)

loop_
_atom_type_symbol
_atom_type_description
_atom_type_scat_dispersion_real
_atom_type_scat_dispersion_imag
_atom_type_scat_source
C C 0.0033 0.0016 'International Tables Vol C Tables 4.2.6.8 and 6.1.1.4'
H H 0.0000 0.0000 'International Tables Vol C Tables 4.2.6.8 and 6.1.1.4'
N N 0.0061 0.0033 'International Tables Vol C Tables 4.2.6.8 and 6.1.1.4'
O O 0.0106 0.0060 'International Tables Vol C Tables 4.2.6.8 and 6.1.1.4'

loop_
_geom_angle_atom_site_label_1
_geom_angle_atom_site_label_2
_geom_angle_atom_site_label_3
_geom_angle
O47 C11 O51 113.0(13)
O47 C11 C21 111.8(12)
O51 C11 C21 107.4(11)
O47 C11 H11A 108.1
O51 C11 H11A 108.1
C21 C11 H11A 108.1
O52 C12 O41 108.1(11)
O52 C12 C22 112.4(11)
O41 C12 C22 109.0(10)
O52 C12 H12A 109.1
O41 C12 H12A 109.1
C22 C12 H12A 109.1
O53 C13 C23 114.7(11)
O53 C13 O42 110.2(11)
C23 C13 O42 107.9(12)
O53 C13 H13A 108.0
C23 C13 H13A 107.9
O42 C13 H13A 108.0
O43 C14 O54 109.3(10)
O43 C14 C24 111.0(11)
O54 C14 C24 108.7(10)
O43 C14 H14A 109.3
O54 C14 H14A 109.3
C24 C14 H14A 109.3
O55 C15 O44 106.1(18)
O55 C15 C25 115.3(17)
O44 C15 C25 111(2)
O55 C15 H15A 107.9
O44 C15 H15A 107.9
C25 C15 H15A 107.9
O56 C16 O45 112.3(11)
O56 C16 C26 106.9(11)
O45 C16 C26 107.8(11)
O56 C16 H16A 109.9
O45 C16 H16A 109.9
C26 C16 H16A 109.9
O57 C17 O46 109.2(10)
O57 C17 C27 108.5(11)
O46 C17 C27 106.2(11)
O57 C17 H17A 110.9
O46 C17 H17A 110.9
C27 C17 H17A 110.9
C31 C21 O21 112.2(12)
C31 C21 C11 109.8(12)
O21 C21 C11 105.0(12)
C31 C21 H21A 109.9
O21 C21 H21A 109.9
C11 C21 H21A 109.9
C21 O21 H21B 109.5
O22 C22 C32 113.5(10)
O22 C22 C12 108.4(11)
C32 C22 C12 108.7(10)
O22 C22 H22A 108.7
C32 C22 H22A 108.7
C12 C22 H22A 108.7
C22 O22 H22B 109.5
O23 C23 C13 110.5(11)
O23 C23 C33 112.9(11)
C13 C23 C33 108.0(12)
O23 C23 H23A 108.4
C13 C23 H23A 108.4
C33 C23 H23A 108.4
C23 O23 H23B 109.5
O24 C24 C34 109.9(12)
O24 C24 C14 107.7(10)
C34 C24 C14 110.1(11)
O24 C24 H24A 109.7
C34 C24 H24A 109.7
C14 C24 H24A 109.7
C24 O24 H24B 109.5
O25 C25 C15 110.7(18)
O25 C25 C35 109.8(18)
C15 C25 C35 106.6(16)
O25 C25 H25A 109.9
C15 C25 H25A 109.9
C35 C25 H25A 109.9
C25 O25 H25B 109.5
C36 C26 O26 108.7(11)
C36 C26 C16 114.8(12)
O26 C26 C16 106.3(11)
C36 C26 H26A 108.9
O26 C26 H26A 108.9
C16 C26 H26A 109.0
C26 O26 H26B 109.5
O27 C27 C37 111.7(13)
O27 C27 C17 108.2(11)
C37 C27 C17 110.4(12)
O27 C27 H27A 108.8
C37 C27 H27A 108.8
C17 C27 H27A 108.8
C27 O27 H27B 109.5
O31 C31 C21 110.6(12)
O31 C31 C41 107.8(11)
C21 C31 C41 110.2(12)
O31 C31 H31A 109.4
C21 C31 H31A 109.4
C41 C31 H31A 109.4
C31 O31 H31B 109.5
O32 C32 C22 106.2(10)
O32 C32 C42 109.9(9)
C22 C32 C42 111.5(10)
O32 C32 H32A 109.7
C22 C32 H32A 109.7
C42 C32 H32A 109.7
C32 O32 H32B 109.5
O33 C33 C43 111.7(10)
O33 C33 C23 110.3(11)
C43 C33 C23 112.4(11)
O33 C33 H33A 107.4
C43 C33 H33A 107.4
C23 C33 H33A 107.4
C33 O33 H33B 109.5
O34 C34 C24 105.8(12)
O34 C34 C44 112.4(11)
C24 C34 C44 109.0(12)
O34 C34 H34A 109.9
C24 C34 H34A 109.9
C44 C34 H34A 109.9
C34 O34 H34B 109.5
C45 C35 O35 110.9(13)
C45 C35 C25 109.2(16)
O35 C35 C25 106.1(13)
C45 C35 H35A 110.2
O35 C35 H35A 110.2
C25 C35 H35A 110.2
C35 O35 H35B 109.5
O36 C36 C26 112.0(12)
O36 C36 C46 109.6(10)
C26 C36 C46 108.0(12)
O36 C36 H36A 109.0
C26 C36 H36A 109.0
C46 C36 H36A 109.1
C36 O36 H36B 109.5
O37 C37 C27 107.5(12)
O37 C37 C47 110.6(11)
C27 C37 C47 108.2(12)
O37 C37 H37A 110.2
C27 C37 H37A 110.2
C47 C37 H37A 110.2
C37 O37 H37B 109.5
O41 C41 C31 106.8(10)
O41 C41 C51 106.9(11)
C31 C41 C51 108.6(12)
O41 C41 H41A 111.5
C31 C41 H41A 111.4
C51 C41 H41A 111.5
C41 O41 C12 116.2(10)
O42 C42 C52 110.8(11)
O42 C42 C32 107.0(10)
C52 C42 C32 110.0(10)
O42 C42 H42A 109.7
C52 C42 H42A 109.7
C32 C42 H42A 109.7
C42 O42 C13 120.0(10)
C33 C43 O43 108.5(10)
C33 C43 C53 112.9(11)
O43 C43 C53 108.0(11)
C33 C43 H43A 109.1
O43 C43 H43A 109.1
C53 C43 H43A 109.1
C14 O43 C43 117.8(9)
O44 C44 C54 109.4(12)
O44 C44 C34 104.6(11)
C54 C44 C34 111.8(11)
O44 C44 H44A 110.3
C54 C44 H44A 110.3
C34 C44 H44A 110.3
C44 O44 C15 119.6(11)
O45 C45 C35 109.7(13)
O45 C45 C55 106.9(13)
C35 C45 C55 111.0(13)
O45 C45 H45A 109.7
C35 C45 H45A 109.7
C55 C45 H45A 109.7
C45 O45 C16 118.1(10)
O46 C46 C56 109.8(11)
O46 C46 C36 105.7(11)
C56 C46 C36 111.5(11)
O46 C46 H46A 109.9
C56 C46 H46A 109.9
C36 C46 H46A 109.9
C46 O46 C17 118.4(10)
O47 C47 C57 108.2(10)
O47 C47 C37 104.6(11)
C57 C47 C37 111.6(11)
O47 C47 H47A 110.7
C57 C47 H47A 110.7
C37 C47 H47A 110.7
C11 O47 C47 115.9(10)
C61 C51 O51 106.6(14)
C61 C51 C41 113.3(13)
O51 C51 C41 106.2(12)
C61 C51 H51A 110.2
O51 C51 H51A 110.2
C41 C51 H51A 110.2
C11 O51 C51 112.0(11)
O52 C52 C62 109.9(12)
O52 C52 C42 111.1(12)
C62 C52 C42 109.0(13)
O52 C52 H52A 109.0
C62 C52 H52A 108.9
C42 C52 H52A 109.0
C12 O52 C52 113.4(9)
O53 C53 C43 111.7(12)
O53 C53 C63 106.0(13)
C43 C53 C63 114.3(12)
O53 C53 H53A 108.2
C43 C53 H53A 108.2
C63 C53 H53A 108.2
C13 O53 C53 112.6(10)
O54 C54 C44 109.9(11)
O54 C54 C64 108.0(11)
C44 C54 C64 115.7(12)
O54 C54 H54A 107.7
C44 C54 H54A 107.7
C64 C54 H54A 107.7
C14 O54 C54 115.0(9)
O55 C55 C65 101.7(14)
O55 C55 C45 108.3(12)
C65 C55 C45 116.2(14)
O55 C55 H55A 110.1
C65 C55 H55A 110.1
C45 C55 H55A 110.1
C15 O55 C55 111.7(13)
O56 C56 C66 108.4(12)
O56 C56 C46 110.8(11)
C66 C56 C46 116.2(13)
O56 C56 H56A 107.0
C66 C56 H56A 107.0
C46 C56 H56A 107.0
C56 O56 C16 115.8(11)
O57 C57 C67 107.5(11)
O57 C57 C47 110.2(10)
C67 C57 C47 117.9(12)
O57 C57 H57A 106.9
C67 C57 H57A 106.9
C47 C57 H57A 106.9
C17 O57 C57 115.5(10)
O61 C61 C51 120(2)
O61 C61 H61A 107.3
C51 C61 H61A 107.3
O61 C61 H61B 107.4
C51 C61 H61B 107.4
H61A C61 H61B 106.9
C61 O61 H61C 109.4
O62' C62 C52 109(2)
O62' C62 O62 116(2)
C52 C62 O62 101.8(17)
C62 O62 H62B 109.5
O63 C63 C53 115.4(15)
O63 C63 H63A 108.4
C53 C63 H63A 108.4
O63 C63 H63B 108.5
C53 C63 H63B 108.5
H63A C63 H63B 107.5
C63 O63 H63C 109.5
O64 C64 C54 111.0(13)
O64 C64 H64A 109.5
C54 C64 H64A 109.4
O64 C64 H64B 109.4
C54 C64 H64B 109.5
H64A C64 H64B 108.0
C64 O64 H64C 109.5
O65 C65 C55 119(2)
O65 C65 H65A 107.7
C55 C65 H65A 107.7
O65 C65 H65B 107.7
C55 C65 H65B 107.7
H65A C65 H65B 107.1
C65 O65 H65C 109.5
O66 C66 C56 106.0(12)
O66 C66 H66A 110.6
C56 C66 H66A 110.6
O66 C66 H66B 110.5
C56 C66 H66B 110.5
H66A C66 H66B 108.7
C66 O66 H66C 109.4
O68 C67 C57 108.1(12)
O68 C67 H67A 110.1
C57 C67 H67A 110.1
O68 C67 H67B 110.1
C57 C67 H67B 110.1
H67A C67 H67B 108.4
C69 O68 C67 118.9(11)
O68 C69 C74 116.1(13)
O68 C69 C70 125.6(13)
C74 C69 C70 118.2(14)
C71 C70 C69 117.6(16)
C71 C70 H70A 121.2
C69 C70 H70A 121.2
C70 C71 C72 125.8(16)
C70 C71 H71A 117.1
C72 C71 H71A 117.1
C71 C72 C73 115.8(15)
C71 C72 C75 126.9(16)
C73 C72 C75 117.2(17)
C74 C73 C72 120.9(17)
C74 C73 H73A 119.5
C72 C73 H73A 119.5
C73 C74 C69 121.0(16)
C73 C74 H74A 119.5
C69 C74 H74A 119.5
O76 C75 C72 120.7(18)
O76 C75 H75A 119.6
C72 C75 H75A 119.6

loop_
_geom_bond_atom_site_label_1
_geom_bond_atom_site_label_2
_geom_bond_distance
C11 O47 1.379(17)
C11 O51 1.417(17)
C11 C21 1.536(19)
C11 H11A 0.9800
C12 O52 1.415(15)
C12 O41 1.437(14)
C12 C22 1.538(18)
C12 H12A 0.9800
C13 O53 1.401(15)
C13 C23 1.45(2)
C13 O42 1.466(15)
C13 H13A 0.9800
C14 O43 1.402(14)
C14 O54 1.431(15)
C14 C24 1.511(19)
C14 H14A 0.9800
C15 O55 1.46(3)
C15 O44 1.47(2)
C15 C25 1.49(3)
C15 H15A 0.9800
C16 O56 1.423(16)
C16 O45 1.427(14)
C16 C26 1.543(18)
C16 H16A 0.9800
C17 O57 1.402(15)
C17 O46 1.428(15)
C17 C27 1.59(2)
C17 H17A 0.9800
C21 C31 1.473(19)
C21 O21 1.493(18)
C21 H21A 0.9800
O21 H21B 0.8200
C22 O22 1.444(14)
C22 C32 1.500(17)
C22 H22A 0.9800
O22 H22B 0.8200
C23 O23 1.385(16)
C23 C33 1.538(18)
C23 H23A 0.9800
O23 H23B 0.8200
C24 O24 1.449(16)
C24 C34 1.511(19)
C24 H24A 0.9800
O24 H24B 0.8200
C25 O25 1.38(2)
C25 C35 1.58(2)
C25 H25A 0.9800
O25 H25B 0.8200
C26 C36 1.487(18)
C26 O26 1.500(17)
C26 H26A 0.9800
O26 H26B 0.8200
C27 O27 1.464(17)
C27 C37 1.49(2)
C27 H27A 0.9800
O27 H27B 0.8200
C31 O31 1.464(16)
C31 C41 1.496(19)
C31 H31A 0.9800
O31 H31B 0.8200
C32 O32 1.475(13)
C32 C42 1.525(16)
C32 H32A 0.9800
O32 H32B 0.8200
C33 O33 1.446(16)
C33 C43 1.450(17)
C33 H33A 0.9800
O33 H33B 0.8200
C34 O34 1.449(16)
C34 C44 1.513(19)
C34 H34A 0.9800
O34 H34B 0.8200
C35 C45 1.44(2)
C35 O35 1.456(18)
C35 H35A 0.9800
O35 H35B 0.8200
C36 O36 1.391(15)
C36 C46 1.57(2)
C36 H36A 0.9800
O36 H36B 0.8200
C37 O37 1.402(16)
C37 C47 1.53(2)
C37 H37A 0.9800
O37 H37B 0.8200
C41 O41 1.435(15)
C41 C51 1.551(19)
C41 H41A 0.9800
C42 O42 1.419(15)
C42 C52 1.504(18)
C42 H42A 0.9800
C43 O43 1.457(15)
C43 C53 1.51(2)
C43 H43A 0.9800
C44 O44 1.458(15)
C44 C54 1.472(19)
C44 H44A 0.9800
C45 O45 1.412(15)
C45 C55 1.57(2)
C45 H45A 0.9800
C46 O46 1.397(15)
C46 C56 1.521(18)
C46 H46A 0.9800
C47 O47 1.455(14)
C47 C57 1.500(19)
C47 H47A 0.9800
C51 C61 1.49(2)
C51 O51 1.501(17)
C51 H51A 0.9800
C52 O52 1.474(16)
C52 C62 1.50(2)
C52 H52A 0.9800
C53 O53 1.418(16)
C53 C63 1.524(19)
C53 H53A 0.9800
C54 O54 1.442(15)
C54 C64 1.479(19)
C54 H54A 0.9800
C55 O55 1.459(17)
C55 C65 1.48(2)
C55 H55A 0.9800
C56 O56 1.415(16)
C56 C66 1.50(2)
C56 H56A 0.9800
C57 O57 1.433(15)
C57 C67 1.465(19)
C57 H57A 0.9800
C61 O61 1.25(2)
C61 H61A 0.9700
C61 H61B 0.9700
O61 H61C 0.8200
C62 O62' 1.39(5)
C62 O62 1.61(3)
O62 H62B 0.8200
C63 O63 1.35(2)
C63 H63A 0.9700
C63 H63B 0.9700
O63 H63C 0.8200
C64 O64 1.367(16)
C64 H64A 0.9700
C64 H64B 0.9700
O64 H64C 0.8200
C65 O65 1.31(2)
C65 H65A 0.9700
C65 H65B 0.9700
O65 H65C 0.8200
C66 O66 1.430(15)
C66 H66A 0.9700
C66 H66B 0.9700
O66 H66C 0.8200
C67 O68 1.441(16)
C67 H67A 0.9700
C67 H67B 0.9700
O68 C69 1.341(16)
C69 C74 1.397(18)
C69 C70 1.434(19)
C70 C71 1.32(2)
C70 H70A 0.9300
C71 C72 1.37(2)
C71 H71A 0.9300
C72 C73 1.42(2)
C72 C75 1.48(2)
C73 C74 1.33(2)
C73 H73A 0.9300
C74 H74A 0.9300
C75 O76 1.270(19)
C75 H75A 0.9300

loop_
_geom_torsion_atom_site_label_1
_geom_torsion_atom_site_label_2
_geom_torsion_atom_site_label_3
_geom_torsion_atom_site_label_4
_geom_torsion
O47 C11 C21 C31 63.8(16)
O51 C11 C21 C31 -60.7(16)
O47 C11 C21 O21 -57.0(15)
O51 C11 C21 O21 178.4(11)
O52 C12 C22 O22 -179.3(10)
O41 C12 C22 O22 -59.4(13)
O52 C12 C22 C32 -55.5(13)
O41 C12 C22 C32 64.4(13)
O53 C13 C23 O23 -179.9(10)
O42 C13 C23 O23 -56.7(14)
O53 C13 C23 C33 -55.9(15)
O42 C13 C23 C33 67.3(13)
O43 C14 C24 O24 -56.9(14)
O54 C14 C24 O24 -177.1(10)
O43 C14 C24 C34 62.9(14)
O54 C14 C24 C34 -57.3(14)
O55 C15 C25 O25 -175.0(15)
O44 C15 C25 O25 -54(2)
O55 C15 C25 C35 -56(2)
O44 C15 C25 C35 65(2)
O56 C16 C26 C36 -56.3(15)
O45 C16 C26 C36 64.6(15)
O56 C16 C26 O26 -176.5(10)
O45 C16 C26 O26 -55.6(13)
O57 C17 C27 O27 -179.5(11)
O46 C17 C27 O27 -62.2(14)
O57 C17 C27 C37 -57.0(15)
O46 C17 C27 C37 60.3(14)
O21 C21 C31 O31 -64.9(16)
C11 C21 C31 O31 178.7(12)
O21 C21 C31 C41 176.0(12)
C11 C21 C31 C41 59.6(17)
O22 C22 C32 O32 -64.7(13)
C12 C22 C32 O32 174.7(9)
O22 C22 C32 C42 175.6(10)
C12 C22 C32 C42 54.9(14)
O23 C23 C33 O33 -61.6(14)
C13 C23 C33 O33 175.9(11)
O23 C23 C33 C43 173.0(11)
C13 C23 C33 C43 50.5(15)
O24 C24 C34 O34 -64.2(14)
C14 C24 C34 O34 177.3(11)
O24 C24 C34 C44 174.7(11)
C14 C24 C34 C44 56.3(14)
O25 C25 C35 C45 177.5(15)
C15 C25 C35 C45 58(2)
O25 C25 C35 O35 -62.9(18)
C15 C25 C35 O35 177.1(17)
O26 C26 C36 O36 -67.9(14)
C16 C26 C36 O36 173.2(11)
O26 C26 C36 C46 171.3(10)
C16 C26 C36 C46 52.4(15)
O27 C27 C37 O37 -64.2(15)
C17 C27 C37 O37 175.3(11)
O27 C27 C37 C47 176.3(11)
C17 C27 C37 C47 55.9(15)
O31 C31 C41 O41 64.9(14)
C21 C31 C41 O41 -174.4(11)
O31 C31 C41 C51 179.8(11)
C21 C31 C41 C51 -59.4(16)
C31 C41 O41 C12 -139.5(11)
C51 C41 O41 C12 104.4(12)
O52 C12 O41 C41 -120.0(11)
C22 C12 O41 C41 117.5(11)
O32 C32 C42 O42 66.2(12)
C22 C32 C42 O42 -176.3(10)
O32 C32 C42 C52 -173.4(11)
C22 C32 C42 C52 -55.9(15)
C52 C42 O42 C13 118.9(12)
C32 C42 O42 C13 -121.3(12)
O53 C13 O42 C42 -104.7(12)
C23 C13 O42 C42 129.4(11)
O33 C33 C43 O43 67.1(13)
C23 C33 C43 O43 -168.3(10)
O33 C33 C43 C53 -173.3(12)
C23 C33 C43 C53 -48.7(16)
O54 C14 O43 C43 -111.2(11)
C24 C14 O43 C43 129.0(12)
C33 C43 O43 C14 -116.8(12)
C53 C43 O43 C14 120.6(12)
O34 C34 C44 O44 69.2(14)
C24 C34 C44 O44 -173.8(11)
O34 C34 C44 C54 -172.5(11)
C24 C34 C44 C54 -55.5(15)
C54 C44 O44 C15 107.6(19)
C34 C44 O44 C15 -132.5(18)
O55 C15 O44 C44 -117.0(15)
C25 C15 O44 C44 116.8(16)
O35 C35 C45 O45 64.2(16)
C25 C35 C45 O45 -179.2(13)
O35 C35 C45 C55 -177.8(12)
C25 C35 C45 C55 -61.2(16)
C35 C45 O45 C16 -124.8(13)
C55 C45 O45 C16 114.7(13)
O56 C16 O45 C45 -110.4(15)
C26 C16 O45 C45 132.1(14)
O36 C36 C46 O46 68.9(13)
C26 C36 C46 O46 -168.7(10)
O36 C36 C46 C56 -171.8(11)
C26 C36 C46 C56 -49.5(15)
C56 C46 O46 C17 106.8(13)
C36 C46 O46 C17 -132.8(11)
O57 C17 O46 C46 -115.9(12)
C27 C17 O46 C46 127.3(12)
O37 C37 C47 O47 69.6(13)
C27 C37 C47 O47 -173.0(10)
O37 C37 C47 C57 -173.7(11)
C27 C37 C47 C57 -56.2(15)
O51 C11 O47 C47 -99.2(13)
C21 C11 O47 C47 139.4(12)
C57 C47 O47 C11 125.3(13)
C37 C47 O47 C11 -115.5(13)
O41 C41 C51 C61 -69.8(17)
C31 C41 C51 C61 175.4(15)
O41 C41 C51 O51 173.6(10)
C31 C41 C51 O51 58.7(14)
O47 C11 O51 C51 -59.8(15)
C21 C11 O51 C51 64.1(15)
C61 C51 O51 C11 175.0(13)
C41 C51 O51 C11 -63.9(14)
O42 C42 C52 O52 172.3(10)
C32 C42 C52 O52 54.2(14)
O42 C42 C52 C62 -66.5(16)
C32 C42 C52 C62 175.4(14)
O41 C12 O52 C52 -63.7(13)
C22 C12 O52 C52 56.7(14)
C62 C52 O52 C12 -176.9(14)
C42 C52 O52 C12 -56.2(14)
C33 C43 C53 O53 49.5(16)
O43 C43 C53 O53 169.4(10)
C33 C43 C53 C63 169.9(14)
O43 C43 C53 C63 -70.2(17)
C23 C13 O53 C53 59.6(16)
O42 C13 O53 C53 -62.4(15)
C43 C53 O53 C13 -53.3(15)
C63 C53 O53 C13 -178.4(13)
O44 C44 C54 O54 170.1(9)
C34 C44 C54 O54 54.7(15)
O44 C44 C54 C64 -67.4(15)
C34 C44 C54 C64 177.2(11)
O43 C14 O54 C54 -62.3(13)
C24 C14 O54 C54 59.0(13)
C44 C54 O54 C14 -57.9(13)
C64 C54 O54 C14 175.2(11)
O45 C45 C55 O55 179.5(12)
C35 C45 C55 O55 59.9(17)
O45 C45 C55 C65 -66.8(18)
C35 C45 C55 C65 173.5(15)
O44 C15 O55 C55 -66.3(17)
C25 C15 O55 C55 58(2)
C65 C55 O55 C15 -177.6(15)
C45 C55 O55 C15 -54.7(17)
O46 C46 C56 O56 169.7(11)
C36 C46 C56 O56 52.9(15)
O46 C46 C56 C66 -66.1(16)
C36 C46 C56 C66 177.1(12)
C66 C56 O56 C16 170.9(11)
C46 C56 O56 C16 -60.5(15)
O45 C16 O56 C56 -58.5(14)
C26 C16 O56 C56 59.5(13)
O47 C47 C57 O57 169.8(10)
C37 C47 C57 O57 55.2(14)
O47 C47 C57 C67 -66.3(15)
C37 C47 C57 C67 179.1(12)
O46 C17 O57 C57 -57.4(15)
C27 C17 O57 C57 58.0(14)
C67 C57 O57 C17 171.7(11)
C47 C57 O57 C17 -58.5(15)
O51 C51 C61 O61 -138.6(19)
C41 C51 C61 O61 105(2)
O52 C52 C62 O62' 57(3)
C42 C52 C62 O62' -65(2)
O52 C52 C62 O62 -65.6(19)
C42 C52 C62 O62 172.5(15)
O53 C53 C63 O63 -60(2)
C43 C53 C63 O63 176.1(19)
O54 C54 C64 O64 67.3(15)
C44 C54 C64 O64 -56.2(17)
O55 C55 C65 O65 66.7(19)
C45 C55 C65 O65 -51(2)
O56 C56 C66 O66 68.6(15)
C46 C56 C66 O66 -56.8(16)
O57 C57 C67 O68 78.0(15)
C47 C57 C67 O68 -47.3(16)
C57 C67 O68 C69 172.1(11)
C67 O68 C69 C74 -173.4(13)
C67 O68 C69 C70 3.7(19)
O68 C69 C70 C71 177.8(15)
C74 C69 C70 C71 -5(2)
C69 C70 C71 C72 8(3)
C70 C71 C72 C73 -5(3)
C70 C71 C72 C75 172.8(19)
C71 C72 C73 C74 -3(3)
C75 C72 C73 C74 179.5(18)
C72 C73 C74 C69 6(3)
O68 C69 C74 C73 175.7(15)
C70 C69 C74 C73 -2(2)
C71 C72 C75 O76 0(3)
C73 C72 C75 O76 177.1(19)
